data_1542492
loop_
_publ_author_name
'Moriguchi, Tetsuji'
'Sakao, Kozue'
'Hou, De-Xing'
'Yoza, Kenji'

_publ_section_title
;
 3,5,7-Triacetoxy-2-(3,4-diacetoxyphenyl)-4<i>H</i>-1-benzopyran-4-one
;
_journal_coeditor_code ZS2360
_journal_issue 1
_journal_name_full IUCrData
_journal_page_first x160028
_journal_paper_doi 10.1107/S2414314616000286
_journal_volume 1
_journal_year 2016
_chemical_formula_iupac 'C25 H20 O12'
_chemical_formula_moiety 'C25 H20 O12'
_chemical_formula_sum 'C25 H20 O12'
_chemical_formula_weight 512.41
_chemical_melting_point_gt 465
_chemical_melting_point_lt 467
_chemical_name_systematic 3,5,7-Triacetoxy-2-(3,4-diacetoxyphenyl)-4<i>H</i>-1-benzopyran-4-one
_space_group_crystal_system orthorhombic
_space_group_IT_number 61
_space_group_name_Hall '-P 2ac 2ab'
_space_group_name_H-M_alt 'P b c a'
_symmetry_space_group_name_Hall '-P 2ac 2ab'
_symmetry_space_group_name_H-M 'P b c a'
_atom_sites_solution_hydrogens geom
_audit_creation_method SHELXL-2014/7
_cell_angle_alpha 90
_cell_angle_beta 90
_cell_angle_gamma 90
_cell_formula_units_Z 8
_cell_length_a 20.944(6)
_cell_length_b 9.316(3)
_cell_length_c 24.309(7)
_cell_measurement_reflns_used 25664
_cell_measurement_temperature 90
_cell_measurement_theta_max 19.91
_cell_measurement_theta_min 1.68
_cell_volume 4743(2)
_computing_cell_refinement
;
SAINT (Bruker, 2009)
;
_computing_data_collection
;
APEX2 (Bruker, 2009)
;
_computing_data_reduction
;
SAINT (Bruker, 2009)
;
_computing_molecular_graphics
;
Mercury (Macrae <i>et al.</i>, 2008) and PLATON (Spek, 2009)
;
_computing_publication_material
;
SHELXL2014 (Sheldrick, 2015)
;
_computing_structure_refinement
;
SHELXL2014 (Sheldrick, 2015)
;
_computing_structure_solution
;
SHELXS2014 (Sheldrick, 2008)
;
_diffrn_ambient_temperature 90
_diffrn_detector_area_resol_mean 8.333
_diffrn_measured_fraction_theta_full 0.995
_diffrn_measured_fraction_theta_max 0.995
_diffrn_measurement_device_type 'Bruker APEXII CCD'
_diffrn_measurement_method '\w scans'
_diffrn_radiation_monochromator graphite
_diffrn_radiation_type MoK\a
_diffrn_radiation_wavelength 0.71073
_diffrn_reflns_av_R_equivalents 0.0652
_diffrn_reflns_limit_h_max 24
_diffrn_reflns_limit_h_min -24
_diffrn_reflns_limit_k_max 11
_diffrn_reflns_limit_k_min -11
_diffrn_reflns_limit_l_max 28
_diffrn_reflns_limit_l_min -28
_diffrn_reflns_number 42484
_diffrn_reflns_theta_full 24.977
_diffrn_reflns_theta_max 24.977
_diffrn_reflns_theta_min 1.675
_exptl_absorpt_coefficient_mu 0.117
_exptl_absorpt_correction_T_max 0.983
_exptl_absorpt_correction_T_min 0.805
_exptl_absorpt_correction_type multi-scan
_exptl_absorpt_process_details
;
(SADABS; Bruker, 2009)
;
_exptl_crystal_colour yellow
_exptl_crystal_density_diffrn 1.435
_exptl_crystal_density_method 'not measured'
_exptl_crystal_description prism
_exptl_crystal_F_000 2128
_exptl_crystal_size_max 0.30
_exptl_crystal_size_mid 0.20
_exptl_crystal_size_min 0.15
_refine_diff_density_max 0.337
_refine_diff_density_min -0.387
_refine_ls_extinction_method none
_refine_ls_goodness_of_fit_ref 1.210
_refine_ls_hydrogen_treatment constr
_refine_ls_matrix_type full
_refine_ls_number_parameters 429
_refine_ls_number_reflns 4145
_refine_ls_number_restraints 775
_refine_ls_restrained_S_all 1.136
_refine_ls_R_factor_all 0.0838
_refine_ls_R_factor_gt 0.0616
_refine_ls_shift/su_max 0.003
_refine_ls_shift/su_mean 0.000
_refine_ls_structure_factor_coef Fsqd
_refine_ls_weighting_details 'w=1/[\s^2^(Fo^2^)+(0.0743P)^2^+6.2477P] where P=(Fo^2^+2Fc^2^)/3'
_refine_ls_weighting_scheme calc
_refine_ls_wR_factor_gt 0.1560
_refine_ls_wR_factor_ref 0.1789
_reflns_number_gt 3329
_reflns_number_total 4165
_reflns_threshold_expression 'I > 2\s(I)'
_cod_data_source_file zs2360sup1.cif
_cod_data_source_block I
_cod_depositor_comments 'Adding full bibliography for 1542492.cif.'
_cod_database_code 1542492
_cod_database_fobs_code 1542492
_shelx_space_group_comment
;
The symmetry employed for this shelxl refinement is uniquely defined
by the following loop, which should always be used as a source of
symmetry information in preference to the above space-group names.
They are only intended as comments.
;

loop_
_symmetry_equiv_pos_site_id
_symmetry_equiv_pos_as_xyz
1 x,y,z
2 1/2-x,-y,1/2+z
3 1/2+x,1/2-y,-z
4 -x,1/2+y,1/2-z
5 -x,-y,-z
6 1/2+x,y,1/2-z
7 1/2-x,1/2+y,z
8 x,1/2-y,1/2+z

loop_
_atom_site_type_symbol
_atom_site_label
_atom_site_fract_x
_atom_site_fract_y
_atom_site_fract_z
_atom_site_U_iso_or_equiv
_atom_site_adp_type
_atom_site_calc_flag
_atom_site_occupancy
_atom_site_disorder_assembly
_atom_site_disorder_group
C C1 0.06601(18) 1.1281(4) 0.11576(17) 0.0369(9) Uani d 1 . .
C C2 0.15863(14) 0.9957(3) 0.09647(13) 0.0200(7) Uani d 1 . .
C C3 0.16239(14) 0.8854(3) 0.13579(12) 0.0177(6) Uani d 1 . .
C C4 0.22412(14) 0.8435(3) 0.15093(12) 0.0181(6) Uani d 1 . .
C C5 0.18454(15) 0.6718(3) 0.21506(12) 0.0199(7) Uani d 1 . .
C C9 0.29542(18) 0.3080(4) 0.42104(14) 0.0307(8) Uani d 1 . .
C C10 0.0014(2) 1.1652(5) 0.0935(2) 0.0582(13) Uani d 1 . .
H H10A -0.0287 1.0927 0.1042 0.087 Uiso calc 1 . .
H H10B 0.0034 1.1704 0.0541 0.087 Uiso calc 1 . .
H H10C -0.0118 1.2564 0.1080 0.087 Uiso calc 1 . .
C C11 0.21171(15) 1.0560(3) 0.07290(12) 0.0195(7) Uani d 1 . .
H H11 0.2080 1.1275 0.0464 0.023 Uiso calc 1 . .
C C12 0.27162(14) 1.0068(3) 0.08978(12) 0.0172(6) Uani d 1 . .
C C13 0.37350(15) 1.0017(4) 0.04557(13) 0.0226(7) Uani d 1 . .
C C14 0.42571(16) 1.1000(4) 0.02728(14) 0.0309(8) Uani d 1 . .
H H14A 0.4663 1.0584 0.0362 0.046 Uiso calc 1 . .
H H14B 0.4214 1.1908 0.0456 0.046 Uiso calc 1 . .
H H14C 0.4229 1.1140 -0.0118 0.046 Uiso calc 1 . .
C C15 0.27911(14) 0.9016(3) 0.12845(12) 0.0178(6) Uani d 1 . .
H H15 0.3194 0.8703 0.1392 0.021 Uiso calc 1 . .
C C16 0.12419(14) 0.7042(3) 0.20045(12) 0.0199(7) Uani d 1 . .
C C17 0.03850(16) 0.5420(4) 0.19534(14) 0.0286(8) Uani d 1 . .
C C18 -0.0154(2) 0.4829(5) 0.22801(18) 0.0556(12) Uani d 1 . .
H H18A -0.0424 0.5600 0.2401 0.083 Uiso calc 1 . .
H H18B 0.0010 0.4325 0.2594 0.083 Uiso calc 1 . .
H H18C -0.0397 0.4179 0.2056 0.083 Uiso calc 1 . .
C C19 0.10733(14) 0.8136(3) 0.16025(12) 0.0186(7) Uani d 1 . .
C C20 0.3000(2) 0.1807(4) 0.45795(15) 0.0466(11) Uani d 1 . .
H H20A 0.3303 0.1138 0.4431 0.070 Uiso calc 1 . .
H H20B 0.2590 0.1355 0.4608 0.070 Uiso calc 1 . .
H H20C 0.3138 0.2109 0.4938 0.070 Uiso calc 1 . .
C C1A 0.2481(7) 0.371(2) 0.3341(8) 0.0212(19) Uani d 0.523(5) A 1
C C2A 0.1875(3) 0.3714(7) 0.3196(3) 0.0214(13) Uani d 0.523(5) A 1
C C3A 0.1651(3) 0.4643(8) 0.2808(3) 0.0210(14) Uani d 0.523(5) A 1
H H3AA 0.1221 0.4626 0.2716 0.025 Uiso calc 0.523(5) A 1
C C4A 0.2058(14) 0.562(3) 0.2545(12) 0.021(2) Uani d 0.523(5) A 1
C C5A 0.2722(12) 0.5569(19) 0.2685(7) 0.021(2) Uani d 0.523(5) A 1
H H5AA 0.3009 0.6171 0.2506 0.025 Uiso calc 0.523(5) A 1
C C6A 0.1296(3) 0.2842(7) 0.3962(3) 0.0299(15) Uani d 0.523(5) A 1
C C7A 0.0733(8) 0.2110(15) 0.4167(7) 0.035(3) Uani d 0.523(5) A 1
H H7AA 0.0580 0.1453 0.3893 0.053 Uiso calc 0.523(5) A 1
H H7AB 0.0840 0.1589 0.4495 0.053 Uiso calc 0.523(5) A 1
H H7AC 0.0407 0.2801 0.4249 0.053 Uiso calc 0.523(5) A 1
C C1B 0.2584(8) 0.380(2) 0.3359(9) 0.021(2) Uani d 0.477(5) A 2
C C2B 0.1922(4) 0.4237(9) 0.3362(3) 0.0271(15) Uani d 0.477(5) A 2
C C3B 0.1683(4) 0.5189(9) 0.2988(3) 0.0247(16) Uani d 0.477(5) A 2
H H3BA 0.1256 0.5462 0.2998 0.030 Uiso calc 0.477(5) A 2
C C4B 0.2102(16) 0.575(3) 0.2584(13) 0.020(2) Uani d 0.477(5) A 2
C C5B 0.2721(13) 0.538(2) 0.2600(8) 0.021(2) Uani d 0.477(5) A 2
H H5BA 0.3003 0.5804 0.2352 0.025 Uiso calc 0.477(5) A 2
C C6B 0.1097(4) 0.2669(7) 0.3641(3) 0.0257(15) Uani d 0.477(5) A 2
C C7B 0.0828(9) 0.1796(16) 0.4078(7) 0.034(4) Uani d 0.477(5) A 2
H H7BA 0.0908 0.2246 0.4426 0.051 Uiso calc 0.477(5) A 2
H H7BB 0.0376 0.1702 0.4023 0.051 Uiso calc 0.477(5) A 2
H H7BC 0.1022 0.0862 0.4072 0.051 Uiso calc 0.477(5) A 2
O O1 0.08826(13) 1.1645(3) 0.15904(12) 0.0444(7) Uani d 1 . .
O O2 0.09928(10) 1.0439(2) 0.07868(9) 0.0276(6) Uani d 1 . .
O O3 0.23438(9) 0.7396(2) 0.19011(8) 0.0198(5) Uani d 1 . .
O O5 0.27204(11) 0.2696(2) 0.37146(9) 0.0297(6) Uani d 1 . .
O O6 0.30964(17) 0.4278(3) 0.43146(12) 0.0604(10) Uani d 1 . .
O O7 0.32388(10) 1.0796(2) 0.06773(9) 0.0204(5) Uani d 1 . .
O O8 0.37262(11) 0.8752(3) 0.04125(10) 0.0323(6) Uani d 1 . .
O O9 0.07285(10) 0.6385(2) 0.22703(9) 0.0234(5) Uani d 1 . .
O O10 0.05366(12) 0.5113(3) 0.14961(10) 0.0360(6) Uani d 1 . .
O O11 0.05105(10) 0.8403(2) 0.14948(9) 0.0257(5) Uani d 1 . .
O O1A 0.1440(2) 0.2725(5) 0.34135(18) 0.0257(11) Uani d 0.523(5) A 1
O O2A 0.1551(3) 0.3705(6) 0.4252(2) 0.0500(17) Uani d 0.523(5) A 1
C C14A 0.2939(9) 0.4632(14) 0.3083(5) 0.022(2) Uani d 0.523(5) A 1
H H14D 0.3368 0.4602 0.3181 0.027 Uiso calc 0.523(5) A 1
O O1B 0.1528(3) 0.3714(6) 0.3783(2) 0.0365(13) Uani d 0.477(5) A 2
O O2B 0.1042(2) 0.2270(6) 0.3176(2) 0.0369(15) Uani d 0.477(5) A 2
C C14B 0.2953(10) 0.4398(16) 0.2979(6) 0.021(2) Uani d 0.477(5) A 2
H H14E 0.3383 0.4148 0.2966 0.026 Uiso calc 0.477(5) A 2

loop_
_atom_site_aniso_label
_atom_site_aniso_U_11
_atom_site_aniso_U_22
_atom_site_aniso_U_33
_atom_site_aniso_U_12
_atom_site_aniso_U_13
_atom_site_aniso_U_23
C1 0.034(2) 0.032(2) 0.045(2) 0.0022(16) 0.0031(17) 0.0078(17)
C2 0.0195(15) 0.0191(15) 0.0214(16) 0.0019(12) -0.0029(13) -0.0015(12)
C3 0.0219(15) 0.0173(15) 0.0140(14) 0.0006(12) 0.0012(12) -0.0021(12)
C4 0.0248(16) 0.0150(15) 0.0146(14) 0.0011(12) 0.0008(12) -0.0009(12)
C5 0.0223(16) 0.0197(15) 0.0177(15) -0.0027(13) 0.0044(12) 0.0013(12)
C9 0.046(2) 0.0201(18) 0.0264(17) -0.0003(15) -0.0106(15) 0.0016(14)
C10 0.037(2) 0.062(3) 0.076(3) 0.017(2) 0.003(2) 0.018(3)
C11 0.0264(16) 0.0138(15) 0.0181(15) -0.0002(12) -0.0015(13) 0.0023(12)
C12 0.0228(16) 0.0127(14) 0.0160(14) -0.0040(12) 0.0019(12) -0.0034(12)
C13 0.0247(17) 0.0286(19) 0.0145(15) -0.0010(14) 0.0018(13) 0.0011(13)
C14 0.0236(18) 0.044(2) 0.0255(18) -0.0108(16) 0.0051(14) -0.0027(16)
C15 0.0185(15) 0.0166(15) 0.0184(15) 0.0011(12) -0.0002(12) -0.0024(12)
C16 0.0213(16) 0.0193(15) 0.0190(15) -0.0036(12) 0.0044(12) 0.0010(12)
C17 0.0312(18) 0.0279(18) 0.0267(18) -0.0060(15) -0.0012(15) 0.0064(15)
C18 0.055(3) 0.069(3) 0.043(2) -0.033(2) 0.005(2) 0.007(2)
C19 0.0195(16) 0.0186(15) 0.0178(15) -0.0004(12) -0.0004(12) -0.0040(12)
C20 0.091(3) 0.0222(19) 0.0269(19) -0.004(2) -0.018(2) 0.0061(16)
C1A 0.033(4) 0.015(3) 0.016(3) -0.004(3) -0.005(3) 0.000(3)
C2A 0.026(3) 0.018(3) 0.020(3) -0.004(2) 0.000(2) -0.001(2)
C3A 0.023(3) 0.018(3) 0.022(3) -0.004(3) 0.000(3) 0.000(2)
C4A 0.024(4) 0.019(4) 0.019(4) -0.003(3) 0.000(3) -0.001(3)
C5A 0.028(3) 0.016(4) 0.018(4) -0.005(3) -0.002(4) -0.003(3)
C6A 0.034(3) 0.029(3) 0.027(3) -0.003(3) 0.005(3) 0.001(3)
C7A 0.028(6) 0.058(7) 0.020(5) -0.014(5) 0.014(3) 0.002(5)
C1B 0.031(4) 0.015(3) 0.017(3) -0.001(3) -0.006(3) -0.004(3)
C2B 0.038(3) 0.024(3) 0.019(3) -0.011(3) -0.001(3) 0.002(3)
C3B 0.030(3) 0.024(3) 0.020(3) -0.008(3) 0.001(3) -0.001(3)
C4B 0.026(4) 0.017(4) 0.018(4) -0.007(3) 0.001(3) 0.001(3)
C5B 0.029(3) 0.015(4) 0.018(4) -0.006(3) -0.001(4) -0.004(3)
C6B 0.026(3) 0.029(3) 0.023(3) 0.002(3) -0.001(3) 0.005(3)
C7B 0.025(6) 0.050(6) 0.026(6) -0.008(5) 0.003(4) -0.006(5)
O1 0.0471(16) 0.0365(16) 0.0497(18) 0.0059(13) 0.0068(14) -0.0009(13)
O2 0.0228(12) 0.0310(13) 0.0290(13) 0.0044(10) -0.0031(10) 0.0084(10)
O3 0.0189(11) 0.0204(11) 0.0200(11) 0.0001(9) 0.0016(8) 0.0067(9)
O5 0.0512(15) 0.0180(12) 0.0199(11) 0.0003(10) -0.0083(10) 0.0009(9)
O6 0.112(3) 0.0216(15) 0.0476(17) -0.0083(15) -0.0493(18) 0.0033(13)
O7 0.0214(11) 0.0161(11) 0.0238(11) -0.0030(9) 0.0033(9) 0.0017(9)
O8 0.0392(14) 0.0251(14) 0.0326(14) 0.0042(11) 0.0131(11) 0.0013(11)
O9 0.0208(11) 0.0291(12) 0.0205(11) -0.0060(9) 0.0045(9) 0.0025(9)
O10 0.0475(16) 0.0306(14) 0.0299(14) -0.0111(12) 0.0027(12) -0.0028(11)
O11 0.0201(12) 0.0267(13) 0.0303(13) -0.0006(9) -0.0004(10) 0.0032(10)
O1A 0.030(2) 0.024(2) 0.024(2) -0.006(2) -0.002(2) 0.0069(18)
O2A 0.070(4) 0.044(3) 0.037(3) -0.029(3) 0.023(3) -0.014(3)
C14A 0.029(3) 0.018(4) 0.020(4) 0.001(3) -0.007(3) -0.006(3)
O1B 0.048(3) 0.038(3) 0.023(3) -0.018(2) 0.000(2) 0.009(2)
O2B 0.029(3) 0.037(3) 0.045(3) -0.007(2) 0.006(3) -0.005(3)
C14B 0.029(3) 0.017(4) 0.018(4) 0.002(3) -0.007(3) -0.005(3)

loop_
_atom_type_symbol
_atom_type_description
_atom_type_scat_dispersion_real
_atom_type_scat_dispersion_imag
_atom_type_scat_source
C C 0.0033 0.0016 'International Tables Vol C Tables 4.2.6.8 and 6.1.1.4'
H H 0.0000 0.0000 'International Tables Vol C Tables 4.2.6.8 and 6.1.1.4'
O O 0.0106 0.0060 'International Tables Vol C Tables 4.2.6.8 and 6.1.1.4'

loop_
_geom_angle_atom_site_label_1
_geom_angle_atom_site_label_2
_geom_angle_atom_site_label_3
_geom_angle
O1 C1 O2 122.4(3)
O1 C1 C10 127.0(4)
O2 C1 C10 110.6(4)
C11 C2 O2 117.6(3)
C11 C2 C3 122.6(3)
O2 C2 C3 119.9(3)
C4 C3 C2 115.7(3)
C4 C3 C19 119.7(3)
C2 C3 C19 124.6(3)
O3 C4 C15 114.7(3)
O3 C4 C3 121.5(3)
C15 C4 C3 123.8(3)
C16 C5 O3 119.9(3)
C16 C5 C4B 131.4(13)
O3 C5 C4B 108.7(12)
C16 C5 C4A 127.8(12)
O3 C5 C4A 112.3(12)
O6 C9 O5 122.2(3)
O6 C9 C20 127.3(3)
O5 C9 C20 110.5(3)
C1 C10 H10A 109.5
C1 C10 H10B 109.5
H10A C10 H10B 109.5
C1 C10 H10C 109.5
H10A C10 H10C 109.5
H10B C10 H10C 109.5
C2 C11 C12 118.1(3)
C2 C11 H11 120.9
C12 C11 H11 120.9
C15 C12 O7 121.5(3)
C15 C12 C11 122.7(3)
O7 C12 C11 115.6(3)
O8 C13 O7 123.2(3)
O8 C13 C14 126.5(3)
O7 C13 C14 110.3(3)
C13 C14 H14A 109.5
C13 C14 H14B 109.5
H14A C14 H14B 109.5
C13 C14 H14C 109.5
H14A C14 H14C 109.5
H14B C14 H14C 109.5
C12 C15 C4 117.1(3)
C12 C15 H15 121.4
C4 C15 H15 121.4
C5 C16 O9 120.2(3)
C5 C16 C19 124.1(3)
O9 C16 C19 115.5(3)
O10 C17 O9 122.4(3)
O10 C17 C18 127.8(3)
O9 C17 C18 109.7(3)
C17 C18 H18A 109.5
C17 C18 H18B 109.5
H18A C18 H18B 109.5
C17 C18 H18C 109.5
H18A C18 H18C 109.5
H18B C18 H18C 109.5
O11 C19 C16 121.0(3)
O11 C19 C3 125.2(3)
C16 C19 C3 113.7(3)
C9 C20 H20A 109.5
C9 C20 H20B 109.5
H20A C20 H20B 109.5
C9 C20 H20C 109.5
H20A C20 H20C 109.5
H20B C20 H20C 109.5
O5 C1A C2A 121.5(15)
O5 C1A C14A 116.5(14)
C2A C1A C14A 122(2)
C3A C2A C1A 121.3(11)
C3A C2A O1A 117.1(6)
C1A C2A O1A 121.5(11)
C2A C3A C4A 121.3(13)
C2A C3A H3AA 119.4
C4A C3A H3AA 119.4
C5A C4A C3A 117(2)
C5A C4A C5 118(2)
C3A C4A C5 124(2)
C14A C5A C4A 121(2)
C14A C5A H5AA 119.7
C4A C5A H5AA 119.7
O2A C6A O1A 121.8(6)
O2A C6A C7A 118.6(9)
O1A C6A C7A 118.4(9)
C6A C7A H7AA 109.5
C6A C7A H7AB 109.5
H7AA C7A H7AB 109.5
C6A C7A H7AC 109.5
H7AA C7A H7AC 109.5
H7AB C7A H7AC 109.5
C14B C1B C2B 116(2)
C14B C1B O5 129.2(16)
C2B C1B O5 114.0(16)
C3B C2B C1B 122.1(12)
C3B C2B O1B 119.7(7)
C1B C2B O1B 118.1(12)
C2B C3B C4B 118.3(15)
C2B C3B H3BA 120.8
C4B C3B H3BA 120.8
C5B C4B C3B 119(3)
C5B C4B C5 122(3)
C3B C4B C5 119(2)
C4B C5B C14B 122(2)
C4B C5B H5BA 119.2
C14B C5B H5BA 119.2
O2B C6B O1B 121.4(7)
O2B C6B C7B 118.7(9)
O1B C6B C7B 118.0(10)
C6B C7B H7BA 109.5
C6B C7B H7BB 109.5
H7BA C7B H7BB 109.5
C6B C7B H7BC 109.5
H7BA C7B H7BC 109.5
H7BB C7B H7BC 109.5
C1 O2 C2 115.5(3)
C5 O3 C4 121.0(2)
C9 O5 C1A 122.1(6)
C9 O5 C1B 116.0(6)
C13 O7 C12 119.1(2)
C17 O9 C16 115.3(2)
C6A O1A C2A 117.3(5)
C5A C14A C1A 117.7(17)
C5A C14A H14D 121.1
C1A C14A H14D 121.1
C6B O1B C2B 116.8(6)
C1B C14B C5B 122.4(19)
C1B C14B H14E 118.8
C5B C14B H14E 118.8

loop_
_geom_bond_atom_site_label_1
_geom_bond_atom_site_label_2
_geom_bond_distance
C1 O1 1.200(5)
C1 O2 1.383(5)
C1 C10 1.497(6)
C2 C11 1.371(4)
C2 O2 1.391(4)
C2 C3 1.406(4)
C3 C4 1.400(4)
C3 C19 1.459(4)
C4 O3 1.375(4)
C4 C15 1.385(4)
C5 C16 1.347(4)
C5 O3 1.362(4)
C5 C4B 1.49(3)
C5 C4A 1.47(3)
C9 O6 1.183(4)
C9 O5 1.349(4)
C9 C20 1.490(5)
C10 H10A 0.9600
C10 H10B 0.9600
C10 H10C 0.9600
C11 C12 1.397(4)
C11 H11 0.9300
C12 C15 1.368(4)
C12 O7 1.394(4)
C13 O8 1.184(4)
C13 O7 1.377(4)
C13 C14 1.494(4)
C14 H14A 0.9600
C14 H14B 0.9600
C14 H14C 0.9600
C15 H15 0.9300
C16 O9 1.395(4)
C16 C19 1.456(4)
C17 O10 1.191(4)
C17 O9 1.386(4)
C17 C18 1.486(5)
C18 H18A 0.9600
C18 H18B 0.9600
C18 H18C 0.9600
C19 O11 1.233(4)
C20 H20A 0.9600
C20 H20B 0.9600
C20 H20C 0.9600
C1A O5 1.40(2)
C1A C2A 1.315(18)
C1A C14A 1.43(3)
C2A C3A 1.363(9)
C2A O1A 1.400(7)
C3A C4A 1.40(3)
C3A H3AA 0.9300
C4A C5A 1.43(4)
C5A C14A 1.38(2)
C5A H5AA 0.9300
C6A O2A 1.194(7)
C6A O1A 1.373(7)
C6A C7A 1.449(10)
C7A H7AA 0.9600
C7A H7AB 0.9600
C7A H7AC 0.9600
C1B C14B 1.33(3)
C1B C2B 1.44(2)
C1B O5 1.37(3)
C2B C3B 1.365(11)
C2B O1B 1.402(7)
C3B C4B 1.42(3)
C3B H3BA 0.9300
C4B C5B 1.34(5)
C5B C14B 1.39(2)
C5B H5BA 0.9300
C6B O2B 1.197(7)
C6B O1B 1.371(7)
C6B C7B 1.450(11)
C7B H7BA 0.9600
C7B H7BB 0.9600
C7B H7BC 0.9600
C14A H14D 0.9300
C14B H14E 0.9300

loop_
_geom_hbond_atom_site_label_D
_geom_hbond_atom_site_label_H
_geom_hbond_atom_site_label_A
_geom_hbond_site_symmetry_A
_geom_hbond_distance_DH
_geom_hbond_distance_HA
_geom_hbond_distance_DA
_geom_hbond_angle_DHA
_geom_hbond_publ_flag
C3A H3AA O9 . 0.93 2.22 2.842(7) 124 no
C5A H5AA O3 . 0.93 2.32 2.675(18) 102 no
C7A H7AB O8 2_565 0.96 2.43 3.331(17) 156 yes
C20 H20A O2A 7_545 0.96 2.33 3.142(7) 142 yes
C20 H20B O6 7_545 0.96 2.51 3.352(5) 146 yes

loop_
_geom_torsion_atom_site_label_1
_geom_torsion_atom_site_label_2
_geom_torsion_atom_site_label_3
_geom_torsion_atom_site_label_4
_geom_torsion
_geom_torsion_publ_flag
C6A O1A C2A C1A 67.6(12) no
C6A O1A C2A C3A -115.3(7) no
C2A O1A C6A C7A 163.8(8) no
C2A O1A C6A O2A -3.5(9) no
C6B O1B C2B C1B -106.1(11) no
C6B O1B C2B C3B 77.2(9) no
C2B O1B C6B C7B 161.1(10) no
C2B O1B C6B O2B -3.1(11) no
C2 O2 C1 C10 -176.3(3) no
C1 O2 C2 C11 -108.2(3) no
C2 O2 C1 O1 4.3(5) no
C1 O2 C2 C3 74.1(3) no
C5 O3 C4 C15 -179.0(2) no
C4 O3 C5 C4A 178.5(12) no
C4 O3 C5 C16 1.5(4) no
C5 O3 C4 C3 1.1(4) no
C9 O5 C1A C14A 70.9(16) no
C1A O5 C9 C20 163.8(8) no
C1A O5 C9 O6 -16.3(9) no
C9 O5 C1A C2A -115.6(14) no
C13 O7 C12 C11 -131.8(3) no
C12 O7 C13 C14 -176.9(3) no
C12 O7 C13 O8 4.6(4) no
C13 O7 C12 C15 52.9(4) no
C17 O9 C16 C5 -110.5(3) no
C17 O9 C16 C19 73.7(3) no
C16 O9 C17 C18 -178.6(3) no
C16 O9 C17 O10 3.9(5) no
O5 C1A C14A C5A 175.5(13) no
C14A C1A C2A C3A -3(2) no
O5 C1A C2A O1A 1(2) no
C2A C1A C14A C5A 2(2) no
O5 C1A C2A C3A -176.0(10) no
C14A C1A C2A O1A 174.2(12) no
C11 C2 C3 C19 -177.2(3) no
C11 C2 C3 C4 2.0(4) no
C3 C2 C11 C12 -1.3(4) no
O2 C2 C11 C12 -179.0(3) no
O2 C2 C3 C19 0.5(4) no
O2 C2 C3 C4 179.7(3) no
C1A C2A C3A C4A 1(2) no
O1A C2A C3A C4A -176.5(15) no
C2 C3 C19 O11 0.2(5) no
C4 C3 C19 C16 1.6(4) no
C2 C3 C19 C16 -179.3(3) no
C19 C3 C4 C15 177.5(3) no
C2 C3 C4 O3 178.2(3) no
C19 C3 C4 O3 -2.6(4) no
C2 C3 C4 C15 -1.7(4) no
C4 C3 C19 O11 -179.0(3) no
C2A C3A C4A C5A 2(3) no
C2A C3A C4A C5 -175.7(15) no
O3 C4 C15 C12 -179.2(2) no
C3 C4 C15 C12 0.7(4) no
C5A C4A C5 C16 -173.0(13) no
C3A C4A C5A C14A -3(3) no
C5A C4A C5 O3 10(2) no
C3A C4A C5 C16 5(3) no
C3A C4A C5 O3 -171.8(18) no
C5 C4A C5A C14A 175.2(16) no
C4A C5 C16 C19 -179.0(14) no
C4A C5 C16 O9 5.6(15) no
O3 C5 C16 C19 -2.6(4) no
O3 C5 C16 O9 -178.0(2) no
C4A C5A C14A C1A 1(3) no
C2 C11 C12 C15 0.2(4) no
C2 C11 C12 O7 -175.1(3) no
O7 C12 C15 C4 175.1(3) no
C11 C12 C15 C4 0.1(4) no
O9 C16 C19 O11 -2.9(4) no
C5 C16 C19 C3 1.0(4) no
O9 C16 C19 C3 176.6(2) no
C5 C16 C19 O11 -178.5(3) no
